data_4111887
loop_
_publ_author_name
'Hidehiro Sakurai'
'Taro Daiko'
'Hiroyuki Sakane'
'Toru Amaya'
'Toshikazu Hirao'

_publ_section_title
;
 Structural Elucidation of Sumanene and Generation of Its Benzylic Anions
;
_journal_name_full 'Journal of the American Chemical Society'
_journal_page_first 11580
_journal_page_last 11581
_journal_paper_doi 10.1021/ja0518169
_journal_volume 127
_journal_year 2005
_chemical_formula_moiety 'C21 H12 '
_chemical_formula_sum 'C21 H12'
_chemical_formula_weight 264.33
_space_group_IT_number 161
_symmetry_cell_setting trigonal
_symmetry_Int_Tables_number 161
_symmetry_space_group_name_Hall 'R 3 -2"c'
_symmetry_space_group_name_H-M 'R 3 c :H'
_cell_angle_alpha 90
_cell_angle_beta 90
_cell_angle_gamma 120
_cell_formula_units_Z 6
_cell_length_a 16.642(1)
_cell_length_b 16.6424
_cell_length_c 7.724(2)
_cell_measurement_reflns_used 25
_cell_measurement_temperature 296.2
_cell_measurement_theta_max 14.7
_cell_measurement_theta_min 14.3
_cell_volume 1852.7(5)
_computing_cell_refinement 'MSC/AFC Diffractometer Control'
_computing_data_collection 'MSC/AFC Diffractometer Control'
_computing_data_reduction 'teXsan Ver. 1.11'
_computing_publication_material 'teXsan Ver. 1.11'
_computing_structure_refinement SHELXL97
_computing_structure_solution SIR92
_diffrn_measurement_device_type 'Rigaku AFC5R'
_diffrn_measurement_method \w-2\q
_diffrn_radiation_type 'Mo K\a'
_diffrn_radiation_wavelength 0.7107
_diffrn_reflns_av_R_equivalents 0.016
_diffrn_reflns_limit_h_max 18
_diffrn_reflns_limit_h_min -18
_diffrn_reflns_limit_k_max 21
_diffrn_reflns_limit_k_min 0
_diffrn_reflns_limit_l_max 10
_diffrn_reflns_limit_l_min 0
_diffrn_reflns_number 1063
_diffrn_reflns_theta_max 27.49
_diffrn_standards_decay_% 2.47
_diffrn_standards_interval_count 150
_diffrn_standards_number 3
_exptl_absorpt_coefficient_mu 0.081
_exptl_absorpt_correction_T_max 0.994
_exptl_absorpt_correction_T_min 0.962
_exptl_absorpt_correction_type psi-scan
_exptl_absorpt_process_details '(North, Phillips & Mathews, 1968)'
_exptl_crystal_colour colorless
_exptl_crystal_density_diffrn 1.421
_exptl_crystal_description prismatic
_exptl_crystal_size_max 0.800
_exptl_crystal_size_mid 0.400
_exptl_crystal_size_min 0.300
_refine_diff_density_max 0.36
_refine_diff_density_min -0.65
_refine_ls_abs_structure_Flack 0.00000
_refine_ls_extinction_coef 0.0000
_refine_ls_extinction_expression Fc^*^=kFc[1+0.001xFc^2^\l^3^/sin(2\q)]^-1/4^
_refine_ls_extinction_method SHELXL
_refine_ls_goodness_of_fit_ref 1.220
_refine_ls_hydrogen_treatment refall
_refine_ls_number_parameters 80
_refine_ls_number_reflns 493
_refine_ls_R_factor_gt 0.0698
_refine_ls_shift/su_max -1.7910
_refine_ls_structure_factor_coef Fsqd
_refine_ls_weighting_details 'w = 1/[\s^2^(Fo^2^) + (0.1000P)^2^+0.0000P] where P=(Fo^2^+2Fc^2^)/3'
_refine_ls_weighting_scheme calc
_refine_ls_wR_factor_ref 0.1241
_reflns_number_gt 493
_reflns_number_total 510
_reflns_threshold_expression >2.0sigma(I)
_cod_data_source_file ja0518169si20050330_055356.cif
_cod_data_source_block taro303
_cod_original_cell_volume 1852.6(5)
_cod_original_sg_symbol_H-M 'R 3 c '
_cod_original_formula_sum 'C21 H12 '
_cod_database_code 4111887

loop_
_symmetry_equiv_pos_as_xyz
x,y,z
-y,x-y,z
-x+y,-x,z
-y,-x,1/2+z
x,x-y,1/2+z
-x+y,y,1/2+z
2/3+x,1/3+y,1/3+z
2/3-y,1/3+x-y,1/3+z
2/3-x+y,1/3-x,1/3+z
2/3-y,1/3-x,5/6+z
2/3+x,1/3+x-y,5/6+z
2/3-x+y,1/3+y,5/6+z
1/3+x,2/3+y,2/3+z
1/3-y,2/3+x-y,2/3+z
1/3-x+y,2/3-x,2/3+z
1/3-y,2/3-x,1/6+z
1/3+x,2/3+x-y,1/6+z
1/3-x+y,2/3+y,1/6+z

loop_
_atom_site_label
_atom_site_type_symbol
_atom_site_fract_x
_atom_site_fract_y
_atom_site_fract_z
_atom_site_U_iso_or_equiv
_atom_site_adp_type
_atom_site_occupancy
_atom_site_calc_flag
C(1) C 0.3854(2) 0.6212(2) 0.5313(3) 0.0324(6) Uani 1.00 d
C(2) C 0.2897(2) 0.5694(2) 0.5315(3) 0.0322(5) Uani 1.00 d
C(3) C 0.2416(2) 0.4830(1) 0.4511(4) 0.0358(6) Uani 1.00 d
C(4) C 0.1422(2) 0.4642(2) 0.4150(4) 0.0415(6) Uani 1.00 d
C(5) C 0.1502(1) 0.5594(2) 0.4511(4) 0.0362(5) Uani 1.00 d
C(6) C 0.1060(2) 0.6060(2) 0.3869(4) 0.0401(6) Uani 1.00 d
C(7) C 0.1513(2) 0.7051(2) 0.3873(3) 0.0407(6) Uani 1.00 d
H(1) H 0.121(3) 0.441(3) 0.303(4) 0.0573(1) Uiso 1.00 calc
H(2) H 0.094(2) 0.416(2) 0.482(5) 0.0672(1) Uiso 1.00 calc
H(3) H 0.053(2) 0.574(2) 0.319(5) 0.0573(1) Uiso 1.00 calc
H(4) H 0.121(2) 0.728(2) 0.318(5) 0.0549(1) Uiso 1.00 calc

loop_
_atom_site_aniso_label
_atom_site_aniso_U_11
_atom_site_aniso_U_22
_atom_site_aniso_U_33
_atom_site_aniso_U_12
_atom_site_aniso_U_13
_atom_site_aniso_U_23
C(1) 0.035(1) 0.033(1) 0.031(1) 0.0187(9) -0.0035(7) 0.0030(7)
C(2) 0.034(1) 0.0313(10) 0.032(1) 0.0166(8) 0.0025(7) 0.0058(8)
C(3) 0.036(1) 0.0262(10) 0.040(1) 0.0120(7) 0.0026(8) 0.0055(8)
C(4) 0.034(1) 0.032(1) 0.050(1) 0.0095(9) 0.0028(9) 0.0020(9)
C(5) 0.0289(9) 0.037(1) 0.039(1) 0.0132(8) 0.0063(8) 0.002(1)
C(6) 0.0271(10) 0.046(1) 0.047(1) 0.0176(9) 0.0030(8) 0.000(1)
C(7) 0.036(1) 0.047(1) 0.047(1) 0.0267(9) 0.0020(9) 0.000(1)

loop_
_atom_type_symbol
_atom_type_description
_atom_type_scat_dispersion_real
_atom_type_scat_dispersion_imag
_atom_type_scat_source
C C 0.003 0.002
;International Tables for Crystallography
(1992, Vol. C, Tables 4.2.6.8 and 6.1.1.4)
;
H H 0.000 0.000
;International Tables for Crystallography
(1992, Vol. C, Table 6.1.1.4)
;

loop_
_geom_angle_atom_site_label_1
_geom_angle_atom_site_label_2
_geom_angle_atom_site_label_3
_geom_angle
_geom_angle_site_symmetry_1
_geom_angle_site_symmetry_3
_geom_angle_publ_flag
C(2) C(1) C(2) 119.8(3) . 2_665 yes
C(2) C(1) C(5) 122.4(2) . 2_665 yes
C(2) C(1) C(5) 110.9(2) 2_665 2_665 yes
C(1) C(2) C(1) 120.2(3) . 3_565 yes
C(1) C(2) C(3) 122.2(3) . . yes
C(1) C(2) C(3) 110.7(2) 3_565 . yes
C(2) C(3) C(4) 107.1(2) . . yes
C(2) C(3) C(7) 116.4(2) . 2_665 yes
C(4) C(3) C(7) 134.2(2) . 2_665 yes
C(3) C(4) C(5) 102.9(2) . . yes
C(3) C(4) H(1) 113.8 . . no
C(3) C(4) H(2) 115.4 . . no
C(5) C(4) H(1) 113.4 . . no
C(5) C(4) H(2) 112.2 . . no
H(1) C(4) H(2) 99.7 . . no
C(1) C(5) C(4) 106.9(2) 3_565 . yes
C(1) C(5) C(6) 116.1(2) 3_565 . yes
C(4) C(5) C(6) 134.7(2) . . yes
C(5) C(6) C(7) 121.2(2) . . yes
C(5) C(6) H(3) 120.0 . . no
C(7) C(6) H(3) 117.2 . . no
C(3) C(7) C(6) 120.9(3) 3_565 . yes
C(3) C(7) H(4) 124.6 3_565 . no
C(6) C(7) H(4) 112.8 . . no

loop_
_geom_bond_atom_site_label_1
_geom_bond_atom_site_label_2
_geom_bond_distance
_geom_bond_site_symmetry_2
_geom_bond_publ_flag
C(1) C(2) 1.381(3) . yes
C(1) C(2) 1.431(4) 2_665 yes
C(1) C(5) 1.395(4) 2_665 yes
C(2) C(3) 1.393(3) . yes
C(3) C(4) 1.547(4) . yes
C(3) C(7) 1.396(4) 2_665 yes
C(4) C(5) 1.549(4) . yes
C(4) H(1) 0.940 . no
C(4) H(2) 0.953 . no
C(5) C(6) 1.399(4) . yes
C(6) C(7) 1.430(4) . yes
C(6) H(3) 0.930 . no
C(7) H(4) 0.939 . no

loop_
_geom_contact_atom_site_label_1
_geom_contact_atom_site_label_2
_geom_contact_distance
_geom_contact_site_symmetry_2
C(1) C(2) 2.812(4) 3_565
C(1) C(6) 3.424(4) 6_555
C(1) C(5) 3.483(4) 6_555
C(1) C(7) 3.579(3) 3_565
C(2) C(3) 3.473(4) 6_555
C(2) C(7) 3.512(3) 5_565
C(5) C(6) 3.481(4) 5_565

loop_
_geom_torsion_atom_site_label_1
_geom_torsion_atom_site_label_2
_geom_torsion_atom_site_label_3
_geom_torsion_atom_site_label_4
_geom_torsion
_geom_torsion_site_symmetry_2
_geom_torsion_site_symmetry_3
_geom_torsion_site_symmetry_4
_geom_torsion_publ_flag
C(1) C(2) C(1) C(2) -0.2(5) . 3_565 3_565 yes
C(1) C(2) C(1) C(5) 151.6(2) . 3_565 . yes
C(1) C(2) C(3) C(4) -158.4(2) . . . yes
C(1) C(2) C(3) C(7) 7.2(4) . . 2_665 yes
C(1) C(2) C(1) C(2) 0.2(5) 2_665 2_665 3_565 yes
C(1) C(2) C(1) C(5) -148.2(2) 2_665 2_665 3_565 yes
C(1) C(2) C(3) C(4) -7.6(3) 2_665 2_665 2_665 yes
C(1) C(5) C(4) C(3) -11.3(3) 2_665 2_665 2_665 yes
C(1) C(5) C(6) C(7) 6.6(4) 2_665 2_665 2_665 yes
C(2) C(1) C(2) C(1) -0.2(5) . 2_665 2_665 yes
C(2) C(1) C(2) C(3) -151.6(2) . 2_665 2_665 yes
C(2) C(1) C(5) C(4) 158.3(2) . 2_665 2_665 yes
C(2) C(1) C(5) C(6) -6.9(4) . 2_665 2_665 yes
C(2) C(1) C(2) C(1) 0.2(5) 3_565 3_565 2_665 yes
C(2) C(1) C(2) C(3) 148.3(2) 3_565 3_565 3_565 yes
C(2) C(1) C(5) C(4) 7.4(3) 3_565 . . yes
C(2) C(1) C(5) C(6) -157.7(2) 3_565 . . yes
C(2) C(3) C(4) C(5) 11.4(3) . . . yes
C(3) C(2) C(1) C(5) -0.1(4) . . 2_665 yes
C(3) C(2) C(1) C(5) 0.1(3) . 3_565 . yes
C(3) C(4) C(5) C(6) 149.8(3) . . . yes
C(4) C(5) C(6) C(7) -153.2(3) . . . yes
C(5) C(4) C(3) C(7) -150.5(3) . . 2_665 yes
C(5) C(4) C(3) C(7) -150.5(3) . . 2_665 yes
